data_4505439
loop_
_publ_author_name
'MacDonald, John C.'
'Luo, Tzy-Jiun M.'
'Palmore, G. Tayhas R.'

_publ_section_title
;
 Supramolecular Behavior of an Isomorphous Series of Five
 Bis(2-methylimidazolium 2,6-dicarboxypyridine) M(II) Complexes
;
_journal_issue 6
_journal_name_full 'Crystal Growth &amp; Design'
_journal_page_first 1203
_journal_paper_doi 10.1021/cg049974j
_journal_volume 4
_journal_year 2004
_chemical_formula_sum 'C22 H20 N6 O8 Zn'
_chemical_formula_weight 561.81
_chemical_name_systematic
; 
 ? 
;
_space_group_IT_number 13
_symmetry_space_group_name_Hall '-P 2yac'
_symmetry_space_group_name_H-M 'P 1 2/n 1'
_atom_sites_solution_hydrogens geom
_atom_sites_solution_primary direct
_atom_sites_solution_secondary difmap
_audit_creation_method SHELXL-97
_cell_angle_alpha 90.00
_cell_angle_beta 116.7000(10)
_cell_angle_gamma 90.00
_cell_formula_units_Z 2
_cell_length_a 11.8449(4)
_cell_length_b 8.2760(3)
_cell_length_c 13.0727(5)
_cell_measurement_temperature 90(2)
_cell_volume 1144.85(7)
_computing_structure_refinement 'SHELXL-97 (Sheldrick, 1997)'
_computing_structure_solution 'SHELXS-97 (Sheldrick, 1990)'
_diffrn_ambient_temperature 90(2)
_diffrn_measured_fraction_theta_full 0.953
_diffrn_measured_fraction_theta_max 0.953
_diffrn_radiation_monochromator graphite
_diffrn_radiation_source 'fine-focus sealed tube'
_diffrn_radiation_type MoK\a
_diffrn_radiation_wavelength 0.71073
_diffrn_reflns_av_R_equivalents 0.0000
_diffrn_reflns_av_sigmaI/netI 0.0263
_diffrn_reflns_limit_h_max 15
_diffrn_reflns_limit_h_min -16
_diffrn_reflns_limit_k_max 12
_diffrn_reflns_limit_k_min 0
_diffrn_reflns_limit_l_max 19
_diffrn_reflns_limit_l_min 0
_diffrn_reflns_number 3634
_diffrn_reflns_theta_full 31.49
_diffrn_reflns_theta_max 31.49
_diffrn_reflns_theta_min 3.13
_exptl_absorpt_coefficient_mu 1.136
_exptl_absorpt_correction_T_max 0.8949
_exptl_absorpt_correction_T_min 0.8047
_exptl_crystal_density_diffrn 1.630
_exptl_crystal_density_method 'not measured'
_exptl_crystal_F_000 576
_exptl_crystal_size_max 0.20
_exptl_crystal_size_mid 0.12
_exptl_crystal_size_min 0.10
_refine_diff_density_max 0.504
_refine_diff_density_min -0.254
_refine_diff_density_rms 0.071
_refine_ls_extinction_method none
_refine_ls_goodness_of_fit_ref 1.041
_refine_ls_hydrogen_treatment mixed
_refine_ls_matrix_type full
_refine_ls_number_parameters 208
_refine_ls_number_reflns 3634
_refine_ls_number_restraints 0
_refine_ls_restrained_S_all 1.041
_refine_ls_R_factor_all 0.0374
_refine_ls_R_factor_gt 0.0295
_refine_ls_shift/su_max 0.001
_refine_ls_shift/su_mean 0.000
_refine_ls_structure_factor_coef Fsqd
_refine_ls_weighting_details 'calc w=1/[\s^2^(Fo^2^)+(0.0452P)^2^+0.3681P] where P=(Fo^2^+2Fc^2^)/3'
_refine_ls_weighting_scheme calc
_refine_ls_wR_factor_gt 0.0755
_refine_ls_wR_factor_ref 0.0799
_reflns_number_gt 3134
_reflns_number_total 3634
_reflns_threshold_expression >2sigma(I)
_cod_data_source_file cg049974jsi20040109_093311.cif
_cod_data_source_block tl35fa
_cod_database_code 4505439

loop_
_symmetry_equiv_pos_as_xyz
'x, y, z'
'-x+1/2, y, -z+1/2'
'-x, -y, -z'
'x-1/2, -y, z-1/2'

loop_
_atom_site_label
_atom_site_type_symbol
_atom_site_fract_x
_atom_site_fract_y
_atom_site_fract_z
_atom_site_U_iso_or_equiv
_atom_site_adp_type
_atom_site_occupancy
_atom_site_symmetry_multiplicity
_atom_site_calc_flag
_atom_site_refinement_flags
Zn1 Zn 0.7500 0.70090(3) 0.7500 0.01286(7) Uani 1 2 d S
N1 N 0.88839(10) 0.71273(12) 0.91096(10) 0.0116(2) Uani 1 1 d .
N2 N 0.90927(11) 0.82817(14) 0.54289(10) 0.0147(2) Uani 1 1 d .
H2N H 0.8847(19) 0.850(3) 0.5953(18) 0.028(5) Uiso 1 1 d .
N3 N 1.02452(12) 0.72876(14) 0.46886(10) 0.0153(2) Uani 1 1 d .
H3N H 1.0853(19) 0.675(2) 0.4680(17) 0.020(5) Uiso 1 1 d .
O1 O 0.88394(9) 0.87727(12) 0.73909(8) 0.01535(19) Uani 1 1 d .
O2 O 1.08412(10) 0.96381(12) 0.84248(9) 0.0180(2) Uani 1 1 d .
O3 O 0.81215(9) 0.52811(11) 0.66106(8) 0.01492(19) Uani 1 1 d .
O4 O 0.76590(9) 0.44613(12) 0.48291(9) 0.0177(2) Uani 1 1 d .
C1 C 0.99047(12) 0.80355(15) 0.93482(11) 0.0122(2) Uani 1 1 d .
C2 C 1.08747(12) 0.81292(15) 1.04582(12) 0.0143(2) Uani 1 1 d .
H2 H 1.1569(18) 0.877(2) 1.0580(16) 0.017(4) Uiso 1 1 d .
C3 C 1.07419(13) 0.72749(16) 1.13189(12) 0.0156(2) Uani 1 1 d .
H3 H 1.1378(19) 0.731(2) 1.2070(17) 0.021(5) Uiso 1 1 d .
C4 C 0.96698(13) 0.63323(16) 1.10503(11) 0.0147(2) Uani 1 1 d .
H4 H 0.9556(18) 0.569(2) 1.1620(17) 0.024(5) Uiso 1 1 d .
C5 C 0.87509(12) 0.62740(15) 0.99209(11) 0.0126(2) Uani 1 1 d .
C6 C 0.98817(12) 0.89050(15) 0.83087(11) 0.0134(2) Uani 1 1 d .
C7 C 0.74427(12) 0.52529(15) 0.55371(11) 0.0132(2) Uani 1 1 d .
C8 C 1.00868(12) 0.73396(16) 0.56370(12) 0.0137(2) Uani 1 1 d .
C9 C 0.85995(13) 0.88532(17) 0.43126(12) 0.0173(3) Uani 1 1 d .
H9 H 0.7894(18) 0.953(2) 0.4005(16) 0.020(4) Uiso 1 1 d .
C10 C 0.93271(14) 0.82278(17) 0.38519(13) 0.0184(3) Uani 1 1 d .
H10 H 0.9313(19) 0.836(2) 0.3145(18) 0.022(5) Uiso 1 1 d .
C11 C 1.08568(14) 0.64811(19) 0.67209(13) 0.0189(3) Uani 1 1 d .
H11A H 1.033(2) 0.582(3) 0.6921(18) 0.028(5) Uiso 1 1 d .
H11B H 1.143(2) 0.582(2) 0.6586(17) 0.026(5) Uiso 1 1 d .
H11C H 1.127(2) 0.723(3) 0.730(2) 0.034(6) Uiso 1 1 d .

loop_
_atom_site_aniso_label
_atom_site_aniso_U_11
_atom_site_aniso_U_22
_atom_site_aniso_U_33
_atom_site_aniso_U_23
_atom_site_aniso_U_13
_atom_site_aniso_U_12
Zn1 0.01162(11) 0.01643(11) 0.01040(11) 0.000 0.00482(8) 0.000
N1 0.0121(5) 0.0114(5) 0.0125(5) 0.0000(4) 0.0066(4) -0.0001(4)
N2 0.0140(5) 0.0166(5) 0.0151(5) 0.0019(4) 0.0079(4) 0.0020(4)
N3 0.0158(5) 0.0166(5) 0.0155(5) 0.0010(4) 0.0089(4) 0.0024(4)
O1 0.0150(4) 0.0182(4) 0.0140(4) 0.0014(3) 0.0076(4) -0.0011(3)
O2 0.0163(5) 0.0200(5) 0.0203(5) 0.0010(4) 0.0105(4) -0.0042(4)
O3 0.0135(4) 0.0175(4) 0.0138(4) 0.0006(3) 0.0061(4) 0.0021(3)
O4 0.0176(5) 0.0201(5) 0.0176(5) -0.0021(4) 0.0098(4) 0.0040(4)
C1 0.0123(5) 0.0114(5) 0.0146(6) -0.0001(4) 0.0075(5) 0.0001(4)
C2 0.0116(6) 0.0142(5) 0.0165(6) -0.0010(4) 0.0058(5) -0.0007(4)
C3 0.0143(6) 0.0176(6) 0.0127(6) 0.0000(4) 0.0040(5) 0.0007(5)
C4 0.0159(6) 0.0151(6) 0.0131(6) 0.0018(4) 0.0066(5) 0.0012(5)
C5 0.0130(6) 0.0125(5) 0.0142(6) -0.0001(4) 0.0080(5) -0.0004(4)
C6 0.0157(6) 0.0122(5) 0.0153(6) -0.0002(4) 0.0094(5) 0.0004(4)
C7 0.0128(5) 0.0123(5) 0.0166(6) 0.0007(4) 0.0084(5) 0.0006(4)
C8 0.0124(6) 0.0148(5) 0.0146(6) 0.0003(4) 0.0066(5) -0.0003(4)
C9 0.0158(6) 0.0189(6) 0.0166(6) 0.0034(5) 0.0066(5) 0.0029(5)
C10 0.0201(7) 0.0209(6) 0.0149(6) 0.0029(5) 0.0085(5) 0.0027(5)
C11 0.0163(6) 0.0241(7) 0.0161(6) 0.0055(5) 0.0072(5) 0.0053(5)

loop_
_atom_type_symbol
_atom_type_description
_atom_type_scat_dispersion_real
_atom_type_scat_dispersion_imag
_atom_type_scat_source
C C 0.0033 0.0016 'International Tables Vol C Tables 4.2.6.8 and 6.1.1.4'
H H 0.0000 0.0000 'International Tables Vol C Tables 4.2.6.8 and 6.1.1.4'
N N 0.0061 0.0033 'International Tables Vol C Tables 4.2.6.8 and 6.1.1.4'
O O 0.0106 0.0060 'International Tables Vol C Tables 4.2.6.8 and 6.1.1.4'
Zn Zn 0.2839 1.4301 'International Tables Vol C Tables 4.2.6.8 and 6.1.1.4'

loop_
_geom_angle_atom_site_label_1
_geom_angle_atom_site_label_2
_geom_angle_atom_site_label_3
_geom_angle
_geom_angle_site_symmetry_1
_geom_angle_site_symmetry_3
N1 Zn1 N1 174.41(6) 2_656 .
N1 Zn1 O3 106.27(4) 2_656 2_656
N1 Zn1 O3 77.54(4) . 2_656
N1 Zn1 O3 77.54(4) 2_656 .
N1 Zn1 O3 106.27(4) . .
O3 Zn1 O3 97.54(5) 2_656 .
N1 Zn1 O1 99.92(4) 2_656 .
N1 Zn1 O1 76.30(4) . .
O3 Zn1 O1 153.81(4) 2_656 .
O3 Zn1 O1 88.53(4) . .
N1 Zn1 O1 76.30(4) 2_656 2_656
N1 Zn1 O1 99.92(4) . 2_656
O3 Zn1 O1 88.53(4) 2_656 2_656
O3 Zn1 O1 153.81(4) . 2_656
O1 Zn1 O1 97.20(5) . 2_656
C1 N1 C5 121.82(11) . .
C1 N1 Zn1 119.97(9) . .
C5 N1 Zn1 118.21(9) . .
C8 N2 C9 109.22(12) . .
C8 N2 H2N 122.4(14) . .
C9 N2 H2N 128.3(14) . .
C8 N3 C10 109.11(12) . .
C8 N3 H3N 120.2(14) . .
C10 N3 H3N 130.6(14) . .
C6 O1 Zn1 114.44(8) . .
C7 O3 Zn1 114.00(8) . .
N1 C1 C2 120.78(12) . .
N1 C1 C6 113.89(11) . .
C2 C1 C6 125.33(12) . .
C1 C2 C3 118.24(12) . .
C1 C2 H2 117.5(11) . .
C3 C2 H2 124.2(11) . .
C4 C3 C2 120.00(12) . .
C4 C3 H3 119.9(12) . .
C2 C3 H3 120.1(12) . .
C5 C4 C3 118.55(12) . .
C5 C4 H4 119.0(12) . .
C3 C4 H4 122.4(12) . .
N1 C5 C4 120.58(12) . .
N1 C5 C7 113.60(11) . 2_656
C4 C5 C7 125.79(12) . 2_656
O2 C6 O1 127.03(12) . .
O2 C6 C1 118.31(12) . .
O1 C6 C1 114.65(11) . .
O4 C7 O3 126.21(12) . .
O4 C7 C5 117.60(12) . 2_656
O3 C7 C5 116.20(11) . 2_656
N2 C8 N3 107.99(12) . .
N2 C8 C11 125.76(12) . .
N3 C8 C11 126.24(12) . .
C10 C9 N2 106.59(12) . .
C10 C9 H9 131.5(12) . .
N2 C9 H9 121.9(12) . .
C9 C10 N3 107.10(12) . .
C9 C10 H10 132.0(12) . .
N3 C10 H10 120.9(12) . .
C8 C11 H11A 110.2(13) . .
C8 C11 H11B 106.6(12) . .
H11A C11 H11B 109.2(17) . .
C8 C11 H11C 109.3(14) . .
H11A C11 H11C 109.7(18) . .
H11B C11 H11C 111.8(19) . .

loop_
_geom_bond_atom_site_label_1
_geom_bond_atom_site_label_2
_geom_bond_distance
_geom_bond_site_symmetry_2
Zn1 N1 2.0062(11) 2_656
Zn1 N1 2.0062(11) .
Zn1 O3 2.1698(10) 2_656
Zn1 O3 2.1698(9) .
Zn1 O1 2.2071(10) .
Zn1 O1 2.2071(9) 2_656
N1 C1 1.3362(16) .
N1 C5 1.3411(16) .
N2 C8 1.3344(17) .
N2 C9 1.3887(18) .
N2 H2N 0.88(2) .
N3 C8 1.3353(17) .
N3 C10 1.3840(18) .
N3 H3N 0.85(2) .
O1 C6 1.2825(16) .
O2 C6 1.2360(16) .
O3 C7 1.2659(16) .
O4 C7 1.2508(16) .
C1 C2 1.3905(18) .
C1 C6 1.5271(18) .
C2 C3 1.3964(19) .
C2 H2 0.930(19) .
C3 C4 1.3943(19) .
C3 H3 0.93(2) .
C4 C5 1.3867(18) .
C4 H4 0.97(2) .
C5 C7 1.5201(18) 2_656
C7 C5 1.5201(18) 2_656
C8 C11 1.4775(19) .
C9 C10 1.356(2) .
C9 H9 0.933(19) .
C10 H10 0.92(2) .
C11 H11A 0.95(2) .
C11 H11B 0.95(2) .
C11 H11C 0.93(2) .
